data_7026661
loop_
_publ_author_name
'Nikolakis, Vladimiros A.'
'Exarchou, Vassiliki'
'Jakusch, Tam\'as'
'Woolins, J. Derek'
'Slawin, Alexandra M. Z.'
'Kiss, Tam\'as'
'Kabanos, Themistoklis A.'

_publ_section_title
;
 Tris-(hydroxyamino)triazines: high-affinity chelating tridentate
 O,N,O-hydroxylamine ligand for the cis-V(V)O2(+) cation.
;
_journal_issue 38
_journal_name_full 'Dalton transactions (Cambridge, England : 2003)'
_journal_page_first 9032
_journal_page_last 9038
_journal_paper_doi 10.1039/c0dt00574f
_journal_volume 39
_journal_year 2010
_chemical_formula_moiety 'C6 H10 N6 O5 V,C24 H20 P '
_chemical_formula_sum 'C30 H30 N6 O5 P V'
_chemical_formula_weight 636.51
_chemical_name_systematic
;
?
;
_space_group_IT_number 14
_symmetry_cell_setting monoclinic
_symmetry_space_group_name_Hall '-P 2ybc'
_symmetry_space_group_name_H-M 'P 1 21/c 1'
_atom_sites_solution_hydrogens geom
_atom_sites_solution_primary direct
_atom_sites_solution_secondary difmap
_audit_creation_method SHELXL-97
_cell_angle_alpha 90.00
_cell_angle_beta 98.304(5)
_cell_angle_gamma 90.00
_cell_formula_units_Z 4
_cell_length_a 11.786(3)
_cell_length_b 28.251(8)
_cell_length_c 8.879(3)
_cell_measurement_reflns_used 5582
_cell_measurement_temperature 93(2)
_cell_measurement_theta_max 27.6119
_cell_measurement_theta_min 1.8891
_cell_volume 2925.4(15)
_computing_cell_refinement 'CrystalClear (Rigaku Corp., 2004)'
_computing_data_collection 'CrystalClear (Rigaku Corp., 2004)'
_computing_data_reduction 'CrystalClear (Rigaku Corp., 2004)'
_computing_molecular_graphics 'Bruker SHELXTL'
_computing_publication_material 'Bruker SHELXTL'
_computing_structure_refinement 'SHELXL-97 (Sheldrick, 1997)'
_computing_structure_solution 'SHELXS-97 (Sheldrick, 1990)'
_diffrn_ambient_temperature 93(2)
_diffrn_measured_fraction_theta_full 0.996
_diffrn_measured_fraction_theta_max 0.996
_diffrn_measurement_device_type CCD
_diffrn_measurement_method '\w scans'
_diffrn_radiation_monochromator confocal
_diffrn_radiation_source 'rotating anode'
_diffrn_radiation_type MoK\a
_diffrn_radiation_wavelength 0.71073
_diffrn_reflns_av_R_equivalents 0.1689
_diffrn_reflns_av_sigmaI/netI 0.1301
_diffrn_reflns_limit_h_max 13
_diffrn_reflns_limit_h_min -14
_diffrn_reflns_limit_k_max 33
_diffrn_reflns_limit_k_min -32
_diffrn_reflns_limit_l_max 10
_diffrn_reflns_limit_l_min -10
_diffrn_reflns_number 28488
_diffrn_reflns_theta_full 25.00
_diffrn_reflns_theta_max 25.30
_diffrn_reflns_theta_min 2.73
_exptl_absorpt_coefficient_mu 0.445
_exptl_absorpt_correction_T_max 1.0000
_exptl_absorpt_correction_T_min 0.9460
_exptl_absorpt_correction_type multi-scan
_exptl_absorpt_process_details 'Jacobson, R. (1998) Private communication'
_exptl_crystal_colour Yellow
_exptl_crystal_density_diffrn 1.445
_exptl_crystal_density_method 'not measured'
_exptl_crystal_description Prism
_exptl_crystal_F_000 1320
_exptl_crystal_size_max 0.1500
_exptl_crystal_size_mid 0.0500
_exptl_crystal_size_min 0.0300
_refine_diff_density_max 0.551
_refine_diff_density_min -0.643
_refine_diff_density_rms 0.088
_refine_ls_extinction_method none
_refine_ls_goodness_of_fit_ref 1.140
_refine_ls_hydrogen_treatment mixed
_refine_ls_matrix_type full
_refine_ls_number_parameters 396
_refine_ls_number_reflns 5313
_refine_ls_number_restraints 1
_refine_ls_restrained_S_all 1.139
_refine_ls_R_factor_all 0.1043
_refine_ls_R_factor_gt 0.0772
_refine_ls_shift/su_max 0.006
_refine_ls_shift/su_mean 0.001
_refine_ls_structure_factor_coef Fsqd
_refine_ls_weighting_details 'calc w=1/[\s^2^(Fo^2^)+(0.0840P)^2^+0.0000P] where P=(Fo^2^+2Fc^2^)/3'
_refine_ls_weighting_scheme calc
_refine_ls_wR_factor_gt 0.1750
_refine_ls_wR_factor_ref 0.1919
_reflns_number_gt 4008
_reflns_number_total 5313
_reflns_threshold_expression >2sigma(I)
_cod_data_source_file c0dt00574f.txt
_cod_data_source_block 6
_cod_depositor_comments
;
The following automatic conversions were performed:

'_symmetry_cell_setting' value 'Monoclinic' changed to 'monoclinic'
according to /home/saulius/struct/CIF-dictionaries/cif_core.dic
dictionary named 'cif_core.dic' version 2.4.2 from 2011-04-26.

Automatic conversion script
Id: cif_fix_values 1891 2012-01-12 08:04:46Z andrius 
;
_cod_original_cell_volume 2925.3(14)
_cod_original_sg_symbol_H-M P2(1)/c
_cod_database_code 7026661

loop_
_symmetry_equiv_pos_as_xyz
'x, y, z'
'-x, y+1/2, -z+1/2'
'-x, -y, -z'
'x, -y-1/2, z-1/2'

loop_
_atom_site_label
_atom_site_type_symbol
_atom_site_fract_x
_atom_site_fract_y
_atom_site_fract_z
_atom_site_U_iso_or_equiv
_atom_site_adp_type
_atom_site_occupancy
_atom_site_symmetry_multiplicity
_atom_site_calc_flag
_atom_site_refinement_flags
V1 V 0.56846(6) 0.87961(2) 0.61531(8) 0.0265(2) Uani 1 1 d .
O10 O 0.7090(2) 0.88023(9) 0.6735(3) 0.0293(7) Uani 1 1 d .
O11 O 0.5117(2) 0.83238(10) 0.6754(3) 0.0333(7) Uani 1 1 d .
N1 N 0.4591(3) 0.92338(11) 0.4915(4) 0.0241(8) Uani 1 1 d .
C2 C 0.4074(3) 0.95913(14) 0.5562(5) 0.0239(9) Uani 1 1 d .
N2 N 0.4438(3) 0.96068(12) 0.7048(4) 0.0273(8) Uani 1 1 d .
O2 O 0.5274(2) 0.92777(10) 0.7593(3) 0.0305(7) Uani 1 1 d .
N3 N 0.3306(3) 0.98886(11) 0.4820(4) 0.0249(8) Uani 1 1 d .
C4 C 0.3115(3) 0.98032(13) 0.3307(5) 0.0228(9) Uani 1 1 d .
N4 N 0.2302(3) 1.00689(12) 0.2467(4) 0.0259(8) Uani 1 1 d .
O4 O 0.1745(2) 1.04156(10) 0.3227(3) 0.0306(7) Uani 1 1 d D
H4O H 0.224(3) 1.0691(12) 0.322(6) 0.058(16) Uiso 1 1 d D
N5 N 0.3622(3) 0.94760(11) 0.2494(4) 0.0251(8) Uani 1 1 d .
C6 C 0.4366(3) 0.92035(14) 0.3379(5) 0.0252(9) Uani 1 1 d .
N6 N 0.4993(3) 0.88618(12) 0.2875(4) 0.0272(8) Uani 1 1 d .
O6 O 0.5762(2) 0.86360(9) 0.3996(3) 0.0294(7) Uani 1 1 d .
C7 C 0.4059(3) 0.99177(15) 0.8151(5) 0.0304(10) Uani 1 1 d .
H7A H 0.3432 1.0116 0.7655 0.046 Uiso 1 1 calc R
H7B H 0.4697 1.0119 0.8594 0.046 Uiso 1 1 calc R
H7C H 0.3788 0.9730 0.8956 0.046 Uiso 1 1 calc R
C8 C 0.2182(4) 1.01332(16) 0.0843(5) 0.0359(11) Uani 1 1 d .
H8A H 0.2354 0.9835 0.0360 0.054 Uiso 1 1 calc R
H8B H 0.2716 1.0379 0.0604 0.054 Uiso 1 1 calc R
H8C H 0.1395 1.0230 0.0461 0.054 Uiso 1 1 calc R
C9 C 0.5063(4) 0.87266(15) 0.1337(5) 0.0342(11) Uani 1 1 d .
H9A H 0.4513 0.8912 0.0643 0.051 Uiso 1 1 calc R
H9B H 0.4884 0.8389 0.1204 0.051 Uiso 1 1 calc R
H9C H 0.5840 0.8786 0.1111 0.051 Uiso 1 1 calc R
P1 P 0.03171(8) 0.66695(4) 0.57807(12) 0.0231(3) Uani 1 1 d .
C11 C 0.0886(3) 0.64190(13) 0.4189(5) 0.0240(9) Uani 1 1 d .
C12 C 0.0172(4) 0.61771(16) 0.3047(5) 0.0358(11) Uani 1 1 d .
H12A H -0.0627 0.6159 0.3091 0.043 Uiso 1 1 calc R
C13 C 0.0611(4) 0.59651(16) 0.1862(5) 0.0349(11) Uani 1 1 d .
H13A H 0.0116 0.5801 0.1096 0.042 Uiso 1 1 calc R
C14 C 0.1769(3) 0.59905(14) 0.1785(5) 0.0307(10) Uani 1 1 d .
H14A H 0.2067 0.5847 0.0956 0.037 Uiso 1 1 calc R
C15 C 0.2498(4) 0.62210(16) 0.2897(5) 0.0364(11) Uani 1 1 d .
H15A H 0.3298 0.6233 0.2846 0.044 Uiso 1 1 calc R
C16 C 0.2063(3) 0.64348(16) 0.4085(5) 0.0360(11) Uani 1 1 d .
H16A H 0.2567 0.6596 0.4848 0.043 Uiso 1 1 calc R
C17 C -0.0309(3) 0.62008(13) 0.6736(5) 0.0240(9) Uani 1 1 d .
C18 C 0.0228(3) 0.57581(14) 0.6892(5) 0.0287(10) Uani 1 1 d .
H18A H 0.0900 0.5701 0.6444 0.034 Uiso 1 1 calc R
C19 C -0.0224(3) 0.54051(14) 0.7701(5) 0.0268(9) Uani 1 1 d .
H19A H 0.0142 0.5105 0.7806 0.032 Uiso 1 1 calc R
C20 C -0.1208(3) 0.54829(15) 0.8364(5) 0.0308(10) Uani 1 1 d .
H20A H -0.1510 0.5238 0.8921 0.037 Uiso 1 1 calc R
C21 C -0.1745(3) 0.59208(15) 0.8208(5) 0.0322(10) Uani 1 1 d .
H21A H -0.2423 0.5973 0.8647 0.039 Uiso 1 1 calc R
C22 C -0.1297(3) 0.62822(15) 0.7414(5) 0.0291(10) Uani 1 1 d .
H22A H -0.1658 0.6584 0.7328 0.035 Uiso 1 1 calc R
C23 C 0.1513(3) 0.69140(13) 0.7022(5) 0.0243(9) Uani 1 1 d .
C24 C 0.1939(3) 0.66778(14) 0.8347(5) 0.0296(10) Uani 1 1 d .
H24A H 0.1525 0.6420 0.8685 0.035 Uiso 1 1 calc R
C25 C 0.2966(3) 0.68169(14) 0.9181(5) 0.0283(10) Uani 1 1 d .
H25A H 0.3262 0.6653 1.0087 0.034 Uiso 1 1 calc R
C26 C 0.3562(3) 0.71946(15) 0.8697(5) 0.0312(10) Uani 1 1 d .
H26A H 0.4275 0.7285 0.9264 0.037 Uiso 1 1 calc R
C27 C 0.3140(4) 0.74400(15) 0.7416(5) 0.0337(10) Uani 1 1 d .
H27A H 0.3548 0.7705 0.7112 0.040 Uiso 1 1 calc R
C28 C 0.2115(3) 0.73026(15) 0.6554(5) 0.0313(10) Uani 1 1 d .
H28A H 0.1824 0.7471 0.5654 0.038 Uiso 1 1 calc R
C29 C -0.0782(3) 0.71013(14) 0.5219(5) 0.0255(9) Uani 1 1 d .
C30 C -0.0694(4) 0.75616(15) 0.5768(5) 0.0339(11) Uani 1 1 d .
H30A H -0.0024 0.7662 0.6415 0.041 Uiso 1 1 calc R
C31 C -0.1597(4) 0.78741(15) 0.5362(6) 0.0403(12) Uani 1 1 d .
H31A H -0.1545 0.8190 0.5735 0.048 Uiso 1 1 calc R
C32 C -0.2569(4) 0.77285(16) 0.4418(5) 0.0360(11) Uani 1 1 d .
H32A H -0.3181 0.7944 0.4136 0.043 Uiso 1 1 calc R
C33 C -0.2650(4) 0.72692(16) 0.3887(6) 0.0385(12) Uani 1 1 d .
H33A H -0.3324 0.7167 0.3252 0.046 Uiso 1 1 calc R
C34 C -0.1767(4) 0.69616(15) 0.4268(5) 0.0354(11) Uani 1 1 d .
H34A H -0.1825 0.6648 0.3880 0.043 Uiso 1 1 calc R

loop_
_atom_site_aniso_label
_atom_site_aniso_U_11
_atom_site_aniso_U_22
_atom_site_aniso_U_33
_atom_site_aniso_U_23
_atom_site_aniso_U_13
_atom_site_aniso_U_12
V1 0.0215(4) 0.0272(5) 0.0304(5) 0.0032(3) 0.0024(3) 0.0012(3)
O10 0.0217(15) 0.0288(16) 0.0371(19) 0.0013(14) 0.0032(12) 0.0038(11)
O11 0.0266(16) 0.0341(17) 0.0373(19) 0.0091(14) -0.0015(13) -0.0019(12)
N1 0.0248(17) 0.0250(18) 0.0224(19) -0.0008(15) 0.0031(13) 0.0019(14)
C2 0.022(2) 0.022(2) 0.028(2) 0.0010(18) 0.0035(16) -0.0029(16)
N2 0.0221(17) 0.037(2) 0.023(2) -0.0020(16) 0.0025(13) 0.0074(15)
O2 0.0234(15) 0.0383(17) 0.0288(17) 0.0054(14) 0.0004(12) 0.0073(12)
N3 0.0240(17) 0.0251(18) 0.026(2) 0.0015(16) 0.0047(14) 0.0024(14)
C4 0.020(2) 0.025(2) 0.024(2) 0.0030(18) 0.0044(16) -0.0030(16)
N4 0.0222(17) 0.0282(19) 0.027(2) 0.0003(16) 0.0038(14) 0.0069(14)
O4 0.0278(16) 0.0293(17) 0.0356(19) -0.0003(14) 0.0078(13) 0.0038(13)
N5 0.0247(17) 0.0273(19) 0.0231(19) 0.0007(15) 0.0032(14) 0.0034(15)
C6 0.024(2) 0.023(2) 0.029(2) -0.0064(19) 0.0068(17) -0.0051(17)
N6 0.0280(18) 0.031(2) 0.024(2) 0.0029(16) 0.0068(14) 0.0061(15)
O6 0.0265(15) 0.0272(15) 0.0337(18) 0.0036(14) 0.0012(12) 0.0069(12)
C7 0.031(2) 0.036(2) 0.025(2) -0.005(2) 0.0044(18) 0.0031(19)
C8 0.037(3) 0.044(3) 0.027(3) 0.004(2) 0.0053(19) 0.007(2)
C9 0.036(3) 0.036(3) 0.030(3) -0.009(2) 0.0037(19) 0.009(2)
P1 0.0206(5) 0.0240(6) 0.0247(6) -0.0002(5) 0.0035(4) -0.0002(4)
C11 0.026(2) 0.023(2) 0.024(2) 0.0043(18) 0.0054(16) 0.0031(17)
C12 0.024(2) 0.048(3) 0.036(3) -0.016(2) 0.0087(19) -0.0062(19)
C13 0.031(2) 0.041(3) 0.034(3) -0.011(2) 0.0095(19) -0.005(2)
C14 0.031(2) 0.032(2) 0.031(3) 0.003(2) 0.0107(18) 0.0087(19)
C15 0.022(2) 0.053(3) 0.036(3) -0.005(2) 0.0088(19) 0.0042(19)
C16 0.019(2) 0.052(3) 0.035(3) -0.009(2) -0.0024(18) 0.000(2)
C17 0.020(2) 0.024(2) 0.028(2) 0.0004(18) 0.0029(16) -0.0024(16)
C18 0.024(2) 0.029(2) 0.034(3) -0.001(2) 0.0075(17) 0.0013(17)
C19 0.027(2) 0.023(2) 0.030(2) 0.0044(19) 0.0046(17) 0.0008(17)
C20 0.028(2) 0.039(3) 0.025(2) 0.005(2) 0.0011(17) -0.0062(19)
C21 0.027(2) 0.040(3) 0.031(3) 0.002(2) 0.0095(18) 0.002(2)
C22 0.027(2) 0.029(2) 0.032(3) -0.005(2) 0.0070(18) 0.0018(18)
C23 0.021(2) 0.027(2) 0.025(2) -0.0029(19) 0.0049(16) 0.0005(16)
C24 0.028(2) 0.027(2) 0.033(3) -0.007(2) 0.0047(18) -0.0008(18)
C25 0.029(2) 0.029(2) 0.025(2) -0.0022(19) -0.0014(17) 0.0038(18)
C26 0.025(2) 0.038(3) 0.030(3) -0.005(2) 0.0006(17) 0.0004(19)
C27 0.033(2) 0.035(3) 0.034(3) -0.003(2) 0.0071(19) -0.010(2)
C28 0.029(2) 0.032(2) 0.031(3) 0.002(2) 0.0005(18) -0.0016(18)
C29 0.025(2) 0.028(2) 0.024(2) 0.0028(19) 0.0057(16) 0.0012(17)
C30 0.033(2) 0.032(2) 0.035(3) -0.004(2) -0.0009(19) 0.0003(19)
C31 0.049(3) 0.024(2) 0.045(3) -0.007(2) -0.003(2) 0.011(2)
C32 0.037(3) 0.036(3) 0.035(3) 0.004(2) 0.004(2) 0.016(2)
C33 0.032(2) 0.040(3) 0.040(3) -0.001(2) -0.007(2) 0.004(2)
C34 0.032(2) 0.026(2) 0.045(3) -0.009(2) -0.004(2) 0.0043(19)

loop_
_atom_type_symbol
_atom_type_description
_atom_type_scat_dispersion_real
_atom_type_scat_dispersion_imag
_atom_type_scat_source
C C 0.0033 0.0016 'International Tables Vol C Tables 4.2.6.8 and 6.1.1.4'
H H 0.0000 0.0000 'International Tables Vol C Tables 4.2.6.8 and 6.1.1.4'
N N 0.0061 0.0033 'International Tables Vol C Tables 4.2.6.8 and 6.1.1.4'
O O 0.0106 0.0060 'International Tables Vol C Tables 4.2.6.8 and 6.1.1.4'
P P 0.1023 0.0942 'International Tables Vol C Tables 4.2.6.8 and 6.1.1.4'
V V 0.3005 0.5294 'International Tables Vol C Tables 4.2.6.8 and 6.1.1.4'

loop_
_geom_angle_atom_site_label_1
_geom_angle_atom_site_label_2
_geom_angle_atom_site_label_3
_geom_angle
O11 V1 O10 110.32(13)
O11 V1 O2 101.72(15)
O10 V1 O2 96.77(13)
O11 V1 O6 102.08(14)
O10 V1 O6 96.90(13)
O2 V1 O6 146.34(12)
O11 V1 N1 115.29(13)
O10 V1 N1 134.39(14)
O2 V1 N1 74.37(12)
O6 V1 N1 74.08(12)
C2 N1 C6 116.2(3)
C2 N1 V1 121.6(3)
C6 N1 V1 122.1(3)
N2 C2 N3 124.6(4)
N2 C2 N1 110.3(3)
N3 C2 N1 125.1(4)
C2 N2 O2 115.8(3)
C2 N2 C7 127.6(3)
O2 N2 C7 116.6(3)
N2 O2 V1 117.6(2)
C2 N3 C4 112.4(3)
N3 C4 N4 116.9(3)
N3 C4 N5 128.7(4)
N4 C4 N5 114.5(4)
C4 N4 O4 117.7(3)
C4 N4 C8 125.5(3)
O4 N4 C8 114.1(3)
N4 O4 H4O 103(3)
C6 N5 C4 112.4(3)
N5 C6 N6 124.7(4)
N5 C6 N1 125.0(4)
N6 C6 N1 110.3(4)
C6 N6 O6 115.2(3)
C6 N6 C9 128.6(4)
O6 N6 C9 115.9(3)
N6 O6 V1 117.9(2)
N2 C7 H7A 109.5
N2 C7 H7B 109.5
H7A C7 H7B 109.5
N2 C7 H7C 109.5
H7A C7 H7C 109.5
H7B C7 H7C 109.5
N4 C8 H8A 109.5
N4 C8 H8B 109.5
H8A C8 H8B 109.5
N4 C8 H8C 109.5
H8A C8 H8C 109.5
H8B C8 H8C 109.5
N6 C9 H9A 109.5
N6 C9 H9B 109.5
H9A C9 H9B 109.5
N6 C9 H9C 109.5
H9A C9 H9C 109.5
H9B C9 H9C 109.5
C17 P1 C11 107.95(18)
C17 P1 C29 107.69(18)
C11 P1 C29 112.68(19)
C17 P1 C23 109.54(19)
C11 P1 C23 106.58(18)
C29 P1 C23 112.29(18)
C12 C11 C16 117.7(4)
C12 C11 P1 120.6(3)
C16 C11 P1 121.6(3)
C13 C12 C11 121.0(4)
C13 C12 H12A 119.5
C11 C12 H12A 119.5
C12 C13 C14 120.0(4)
C12 C13 H13A 120.0
C14 C13 H13A 120.0
C15 C14 C13 120.6(4)
C15 C14 H14A 119.7
C13 C14 H14A 119.7
C14 C15 C16 119.6(4)
C14 C15 H15A 120.2
C16 C15 H15A 120.2
C15 C16 C11 121.2(4)
C15 C16 H16A 119.4
C11 C16 H16A 119.4
C18 C17 C22 119.7(4)
C18 C17 P1 119.8(3)
C22 C17 P1 120.4(3)
C19 C18 C17 119.6(4)
C19 C18 H18A 120.2
C17 C18 H18A 120.2
C18 C19 C20 120.9(4)
C18 C19 H19A 119.5
C20 C19 H19A 119.5
C21 C20 C19 119.6(4)
C21 C20 H20A 120.2
C19 C20 H20A 120.2
C22 C21 C20 120.4(4)
C22 C21 H21A 119.8
C20 C21 H21A 119.8
C21 C22 C17 119.8(4)
C21 C22 H22A 120.1
C17 C22 H22A 120.1
C24 C23 C28 119.5(4)
C24 C23 P1 119.5(3)
C28 C23 P1 120.3(3)
C25 C24 C23 120.1(4)
C25 C24 H24A 120.0
C23 C24 H24A 120.0
C26 C25 C24 119.9(4)
C26 C25 H25A 120.0
C24 C25 H25A 120.0
C27 C26 C25 120.9(4)
C27 C26 H26A 119.6
C25 C26 H26A 119.6
C26 C27 C28 120.0(4)
C26 C27 H27A 120.0
C28 C27 H27A 120.0
C27 C28 C23 119.5(4)
C27 C28 H28A 120.2
C23 C28 H28A 120.2
C30 C29 C34 119.5(4)
C30 C29 P1 121.7(3)
C34 C29 P1 118.8(3)
C29 C30 C31 119.3(4)
C29 C30 H30A 120.4
C31 C30 H30A 120.4
C32 C31 C30 120.3(4)
C32 C31 H31A 119.8
C30 C31 H31A 119.8
C33 C32 C31 119.9(4)
C33 C32 H32A 120.1
C31 C32 H32A 120.1
C34 C33 C32 120.2(4)
C34 C33 H33A 119.9
C32 C33 H33A 119.9
C33 C34 C29 120.7(4)
C33 C34 H34A 119.6
C29 C34 H34A 119.6

loop_
_geom_bond_atom_site_label_1
_geom_bond_atom_site_label_2
_geom_bond_distance
V1 O11 1.617(3)
V1 O10 1.663(3)
V1 O2 1.974(3)
V1 O6 1.983(3)
V1 N1 1.997(3)
N1 C2 1.350(5)
N1 C6 1.354(5)
C2 N2 1.328(5)
C2 N3 1.337(5)
N2 O2 1.390(4)
N2 C7 1.434(5)
N3 C4 1.351(5)
C4 N4 1.353(5)
C4 N5 1.363(5)
N4 O4 1.405(4)
N4 C8 1.440(5)
O4 H4O 0.971(19)
N5 C6 1.334(5)
C6 N6 1.332(5)
N6 O6 1.399(4)
N6 C9 1.432(5)
C7 H7A 0.9800
C7 H7B 0.9800
C7 H7C 0.9800
C8 H8A 0.9800
C8 H8B 0.9800
C8 H8C 0.9800
C9 H9A 0.9800
C9 H9B 0.9800
C9 H9C 0.9800
P1 C17 1.788(4)
P1 C11 1.795(4)
P1 C29 1.796(4)
P1 C23 1.797(4)
C11 C12 1.399(6)
C11 C16 1.404(5)
C12 C13 1.376(6)
C12 H12A 0.9500
C13 C14 1.378(6)
C13 H13A 0.9500
C14 C15 1.375(6)
C14 H14A 0.9500
C15 C16 1.378(6)
C15 H15A 0.9500
C16 H16A 0.9500
C17 C18 1.400(5)
C17 C22 1.405(6)
C18 C19 1.380(6)
C18 H18A 0.9500
C19 C20 1.392(6)
C19 H19A 0.9500
C20 C21 1.387(6)
C20 H20A 0.9500
C21 C22 1.387(6)
C21 H21A 0.9500
C22 H22A 0.9500
C23 C24 1.383(6)
C23 C28 1.403(6)
C24 C25 1.382(6)
C24 H24A 0.9500
C25 C26 1.380(6)
C25 H25A 0.9500
C26 C27 1.364(6)
C26 H26A 0.9500
C27 C28 1.388(6)
C27 H27A 0.9500
C28 H28A 0.9500
C29 C30 1.387(6)
C29 C34 1.391(5)
C30 C31 1.389(6)
C30 H30A 0.9500
C31 C32 1.381(6)
C31 H31A 0.9500
C32 C33 1.379(6)
C32 H32A 0.9500
C33 C34 1.360(6)
C33 H33A 0.9500
C34 H34A 0.9500

loop_
_geom_hbond_atom_site_label_D
_geom_hbond_atom_site_label_H
_geom_hbond_atom_site_label_A
_geom_hbond_distance_DH
_geom_hbond_distance_HA
_geom_hbond_distance_DA
_geom_hbond_angle_DHA
_geom_hbond_site_symmetry_A
O4 H4O O10 0.971(19) 1.63(2) 2.599(4) 172(5) 3_676

loop_
_geom_torsion_atom_site_label_1
_geom_torsion_atom_site_label_2
_geom_torsion_atom_site_label_3
_geom_torsion_atom_site_label_4
_geom_torsion
O11 V1 N1 C2 91.4(3)
O10 V1 N1 C2 -88.5(3)
O2 V1 N1 C2 -4.4(3)
O6 V1 N1 C2 -172.5(3)
O11 V1 N1 C6 -91.7(3)
O10 V1 N1 C6 88.4(3)
O2 V1 N1 C6 172.5(3)
O6 V1 N1 C6 4.4(3)
C6 N1 C2 N2 -174.7(3)
V1 N1 C2 N2 2.4(4)
C6 N1 C2 N3 5.3(6)
V1 N1 C2 N3 -177.7(3)
N3 C2 N2 O2 -177.5(3)
N1 C2 N2 O2 2.4(5)
N3 C2 N2 C7 3.4(7)
N1 C2 N2 C7 -176.7(4)
C2 N2 O2 V1 -6.2(4)
C7 N2 O2 V1 173.0(3)
O11 V1 O2 N2 -107.8(3)
O10 V1 O2 N2 139.7(3)
O6 V1 O2 N2 26.4(4)
N1 V1 O2 N2 5.4(2)
N2 C2 N3 C4 178.1(4)
N1 C2 N3 C4 -1.8(5)
C2 N3 C4 N4 176.4(3)
C2 N3 C4 N5 -2.5(6)
N3 C4 N4 O4 1.3(5)
N5 C4 N4 O4 -179.7(3)
N3 C4 N4 C8 161.5(4)
N5 C4 N4 C8 -19.4(5)
N3 C4 N5 C6 2.7(6)
N4 C4 N5 C6 -176.2(3)
C4 N5 C6 N6 -178.8(3)
C4 N5 C6 N1 1.3(5)
C2 N1 C6 N5 -4.9(6)
V1 N1 C6 N5 178.0(3)
C2 N1 C6 N6 175.1(3)
V1 N1 C6 N6 -1.9(4)
N5 C6 N6 O6 176.8(3)
N1 C6 N6 O6 -3.2(5)
N5 C6 N6 C9 3.3(6)
N1 C6 N6 C9 -176.7(4)
C6 N6 O6 V1 7.1(4)
C9 N6 O6 V1 -178.6(3)
O11 V1 O6 N6 107.3(3)
O10 V1 O6 N6 -140.2(2)
O2 V1 O6 N6 -26.8(4)
N1 V1 O6 N6 -5.9(2)
C17 P1 C11 C12 59.0(4)
C29 P1 C11 C12 -59.8(4)
C23 P1 C11 C12 176.6(3)
C17 P1 C11 C16 -117.4(3)
C29 P1 C11 C16 123.8(3)
C23 P1 C11 C16 0.2(4)
C16 C11 C12 C13 -0.4(7)
P1 C11 C12 C13 -176.9(4)
C11 C12 C13 C14 -0.2(7)
C12 C13 C14 C15 0.9(7)
C13 C14 C15 C16 -1.0(7)
C14 C15 C16 C11 0.4(7)
C12 C11 C16 C15 0.2(6)
P1 C11 C16 C15 176.7(4)
C11 P1 C17 C18 38.9(4)
C29 P1 C17 C18 160.8(3)
C23 P1 C17 C18 -76.8(4)
C11 P1 C17 C22 -145.1(3)
C29 P1 C17 C22 -23.2(4)
C23 P1 C17 C22 99.2(4)
C22 C17 C18 C19 0.5(6)
P1 C17 C18 C19 176.5(3)
C17 C18 C19 C20 0.0(6)
C18 C19 C20 C21 0.2(6)
C19 C20 C21 C22 -0.9(6)
C20 C21 C22 C17 1.4(6)
C18 C17 C22 C21 -1.2(6)
P1 C17 C22 C21 -177.2(3)
C17 P1 C23 C24 12.1(4)
C11 P1 C23 C24 -104.5(4)
C29 P1 C23 C24 131.7(3)
C17 P1 C23 C28 -177.1(3)
C11 P1 C23 C28 66.4(4)
C29 P1 C23 C28 -57.5(4)
C28 C23 C24 C25 -1.7(6)
P1 C23 C24 C25 169.3(3)
C23 C24 C25 C26 0.6(6)
C24 C25 C26 C27 1.2(6)
C25 C26 C27 C28 -1.9(7)
C26 C27 C28 C23 0.7(7)
C24 C23 C28 C27 1.0(6)
P1 C23 C28 C27 -169.8(3)
C17 P1 C29 C30 118.2(4)
C11 P1 C29 C30 -122.9(4)
C23 P1 C29 C30 -2.5(4)
C17 P1 C29 C34 -58.7(4)
C11 P1 C29 C34 60.2(4)
C23 P1 C29 C34 -179.4(3)
C34 C29 C30 C31 0.3(7)
P1 C29 C30 C31 -176.5(4)
C29 C30 C31 C32 -0.2(7)
C30 C31 C32 C33 0.6(8)
C31 C32 C33 C34 -1.1(8)
C32 C33 C34 C29 1.2(8)
C30 C29 C34 C33 -0.8(7)
P1 C29 C34 C33 176.1(4)
